data_4504131
loop_
_publ_author_name
'Gu, Xiaojun'
'Xue, Dongfeng'

_publ_section_title
;
 Incorporating Metal Clusters into Three-Dimensional Ln(III)&#x2212;Cu(I)
 Coordination Frameworks through Linear Ligands
;
_journal_issue 9
_journal_name_full 'Crystal Growth &amp; Design'
_journal_page_first 1726
_journal_paper_doi 10.1021/cg060836z
_journal_volume 7
_journal_year 2007
_chemical_formula_sum 'C14 H10 Cu Eu N2 O9'
_chemical_formula_weight 565.74
_chemical_name_systematic
; 
 ? 
;
_space_group_IT_number 15
_symmetry_cell_setting monoclinic
_symmetry_space_group_name_Hall '-C 2yc'
_symmetry_space_group_name_H-M 'C 1 2/c 1'
_atom_sites_solution_hydrogens geom
_atom_sites_solution_primary direct
_atom_sites_solution_secondary difmap
_audit_creation_method SHELXL-97
_cell_angle_alpha 90.00
_cell_angle_beta 105.939(3)
_cell_angle_gamma 90.00
_cell_formula_units_Z 8
_cell_length_a 21.296(5)
_cell_length_b 9.203(2)
_cell_length_c 17.063(4)
_cell_measurement_temperature 273(2)
_cell_volume 3215.6(13)
_computing_structure_refinement 'SHELXL-97 (Sheldrick, 1997)'
_computing_structure_solution 'SHELXS-97 (Sheldrick, 1990)'
_diffrn_ambient_temperature 273(2)
_diffrn_measured_fraction_theta_full 0.913
_diffrn_measured_fraction_theta_max 0.913
_diffrn_radiation_monochromator graphite
_diffrn_radiation_source 'fine-focus sealed tube'
_diffrn_radiation_type MoK\a
_diffrn_radiation_wavelength 0.71073
_diffrn_reflns_av_R_equivalents 0.0210
_diffrn_reflns_av_sigmaI/netI 0.0269
_diffrn_reflns_limit_h_max 27
_diffrn_reflns_limit_h_min -28
_diffrn_reflns_limit_k_max 12
_diffrn_reflns_limit_k_min -8
_diffrn_reflns_limit_l_max 23
_diffrn_reflns_limit_l_min -22
_diffrn_reflns_number 9737
_diffrn_reflns_theta_full 29.12
_diffrn_reflns_theta_max 29.12
_diffrn_reflns_theta_min 1.99
_exptl_absorpt_coefficient_mu 5.245
_exptl_crystal_colour yellow
_exptl_crystal_density_diffrn 2.337
_exptl_crystal_density_method 'not measured'
_exptl_crystal_F_000 2176
_exptl_crystal_size_max 0.45
_exptl_crystal_size_mid 0.36
_exptl_crystal_size_min 0.32
_refine_diff_density_max 1.027
_refine_diff_density_min -1.245
_refine_diff_density_rms 0.108
_refine_ls_extinction_coef 0.00033(4)
_refine_ls_extinction_expression Fc^*^=kFc[1+0.001xFc^2^\l^3^/sin(2\q)]^-1/4^
_refine_ls_extinction_method SHELXL
_refine_ls_goodness_of_fit_ref 1.014
_refine_ls_hydrogen_treatment mixed
_refine_ls_matrix_type full
_refine_ls_number_parameters 245
_refine_ls_number_reflns 3949
_refine_ls_number_restraints 0
_refine_ls_restrained_S_all 1.014
_refine_ls_R_factor_all 0.0284
_refine_ls_R_factor_gt 0.0235
_refine_ls_shift/su_max 0.005
_refine_ls_shift/su_mean 0.000
_refine_ls_structure_factor_coef Fsqd
_refine_ls_weighting_details 'calc w=1/[\s^2^(Fo^2^)+(0.0319P)^2^+6.0126P] where P=(Fo^2^+2Fc^2^)/3'
_refine_ls_weighting_scheme calc
_refine_ls_wR_factor_gt 0.0577
_refine_ls_wR_factor_ref 0.0603
_reflns_number_gt 3450
_reflns_number_total 3949
_reflns_threshold_expression >2sigma(I)
_cod_data_source_file cg060836zsi20061123_030933.cif
_cod_data_source_block 3
_cod_original_cell_volume 3215.3(14)
_cod_original_sg_symbol_H-M C2/c
_cod_database_code 4504131

loop_
_symmetry_equiv_pos_as_xyz
'x, y, z'
'-x, y, -z+1/2'
'x+1/2, y+1/2, z'
'-x+1/2, y+1/2, -z+1/2'
'-x, -y, -z'
'x, -y, z-1/2'
'-x+1/2, -y+1/2, -z'
'x+1/2, -y+1/2, z-1/2'

loop_
_atom_site_label
_atom_site_type_symbol
_atom_site_fract_x
_atom_site_fract_y
_atom_site_fract_z
_atom_site_U_iso_or_equiv
_atom_site_adp_type
_atom_site_occupancy
_atom_site_symmetry_multiplicity
_atom_site_calc_flag
_atom_site_refinement_flags
Eu1 Eu -0.013074(7) 1.814833(15) -0.573166(8) 0.01796(6) Uani 1 1 d .
O4 O -0.06353(11) 1.5738(2) -0.57714(13) 0.0257(5) Uani 1 1 d .
O1 O 0.05781(11) 1.7355(3) -0.65675(13) 0.0264(5) Uani 1 1 d .
O6 O -0.03668(12) 1.7780(3) -0.44378(14) 0.0292(5) Uani 1 1 d .
O8 O -0.07323(11) 2.0527(3) -0.52466(14) 0.0273(5) Uani 1 1 d .
O3 O 0.06097(11) 1.6281(3) -0.49591(14) 0.0265(5) Uani 1 1 d .
O5 O 0.01531(12) 2.0253(2) -0.63682(14) 0.0286(5) Uani 1 1 d .
O2 O -0.07064(11) 1.7730(3) -0.71852(13) 0.0248(5) Uani 1 1 d .
C5 C -0.07379(16) 1.7814(3) -0.32614(19) 0.0230(6) Uani 1 1 d .
C1 C 0.03717(15) 1.7561(3) -0.73196(18) 0.0210(6) Uani 1 1 d .
O7 O -0.13033(11) 1.8764(3) -0.59778(14) 0.0331(6) Uani 1 1 d .
C14 C -0.12502(15) 1.9801(4) -0.54920(18) 0.0239(6) Uani 1 1 d .
C7 C -0.1310(2) 1.7987(5) -0.2249(2) 0.0417(10) Uani 1 1 d .
H7A H -0.1502 1.8568 -0.1932 0.050 Uiso 1 1 calc R
N1 N -0.13386(16) 1.6558(4) -0.2176(2) 0.0415(8) Uani 1 1 d .
C3 C -0.1093(2) 1.5747(5) -0.2671(3) 0.0585(14) Uani 1 1 d .
H3A H -0.1123 1.4742 -0.2640 0.070 Uiso 1 1 calc R
C11 C -0.18203(15) 2.0113(4) -0.5145(2) 0.0267(7) Uani 1 1 d .
C4 C -0.0798(2) 1.6328(4) -0.3224(3) 0.0433(10) Uani 1 1 d .
H4A H -0.0643 1.5727 -0.3567 0.052 Uiso 1 1 calc R
Cu1 Cu -0.16252(3) 1.57195(9) -0.13067(4) 0.0766(2) Uani 1 1 d .
C2 C 0.03585(15) 1.5162(3) -0.47682(18) 0.0208(6) Uani 1 1 d .
C8 C -0.03854(15) 1.8499(3) -0.38226(18) 0.0211(6) Uani 1 1 d .
C6 C -0.10078(19) 1.8658(4) -0.2775(2) 0.0355(8) Uani 1 1 d .
H6A H -0.0988 1.9666 -0.2799 0.043 Uiso 1 1 calc R
C13 C -0.2246(2) 2.1277(6) -0.4164(3) 0.0586(14) Uani 1 1 d .
H13A H -0.2197 2.1979 -0.3760 0.070 Uiso 1 1 calc R
C9 C -0.2851(2) 1.9520(6) -0.4943(3) 0.0682(17) Uani 1 1 d .
H9A H -0.3233 1.8973 -0.5095 0.082 Uiso 1 1 calc R
C12 C -0.17612(19) 2.1138(5) -0.4550(3) 0.0530(13) Uani 1 1 d .
H12A H -0.1396 2.1738 -0.4408 0.064 Uiso 1 1 calc R
C10 C -0.2384(2) 1.9314(6) -0.5359(3) 0.0598(15) Uani 1 1 d .
H10A H -0.2452 1.8639 -0.5779 0.072 Uiso 1 1 calc R
O1W O -0.2043(3) 1.3071(6) -0.2310(4) 0.123(2) Uani 1 1 d .
N2 N -0.27780(15) 2.0462(4) -0.4338(2) 0.0478(9) Uani 1 1 d .

loop_
_atom_site_aniso_label
_atom_site_aniso_U_11
_atom_site_aniso_U_22
_atom_site_aniso_U_33
_atom_site_aniso_U_23
_atom_site_aniso_U_13
_atom_site_aniso_U_12
Eu1 0.02338(9) 0.01718(9) 0.01754(9) -0.00003(5) 0.01273(6) -0.00103(6)
O4 0.0313(12) 0.0210(11) 0.0249(11) 0.0026(9) 0.0078(9) 0.0004(9)
O1 0.0287(12) 0.0345(13) 0.0183(10) -0.0008(9) 0.0104(9) 0.0049(10)
O6 0.0464(14) 0.0243(11) 0.0245(11) -0.0012(9) 0.0225(11) -0.0022(11)
O8 0.0235(11) 0.0321(12) 0.0281(11) 0.0044(10) 0.0100(9) -0.0015(10)
O3 0.0264(11) 0.0219(11) 0.0335(12) 0.0046(10) 0.0119(10) -0.0018(9)
O5 0.0412(13) 0.0241(12) 0.0261(12) 0.0001(9) 0.0185(10) -0.0077(10)
O2 0.0269(11) 0.0306(12) 0.0213(11) -0.0011(9) 0.0141(9) -0.0002(10)
C5 0.0296(16) 0.0231(15) 0.0205(14) 0.0023(12) 0.0137(13) -0.0018(13)
C1 0.0299(16) 0.0162(14) 0.0206(14) -0.0018(12) 0.0133(12) 0.0020(12)
O7 0.0296(12) 0.0430(15) 0.0307(13) -0.0129(11) 0.0151(10) -0.0003(11)
C14 0.0246(15) 0.0308(17) 0.0194(14) 0.0039(12) 0.0112(12) 0.0022(13)
C7 0.049(2) 0.053(3) 0.034(2) -0.0129(17) 0.0305(18) -0.0133(19)
N1 0.0362(17) 0.055(2) 0.0418(18) 0.0244(16) 0.0255(15) 0.0068(16)
C3 0.068(3) 0.032(2) 0.099(4) 0.028(2) 0.062(3) 0.012(2)
C11 0.0235(15) 0.0309(17) 0.0292(17) -0.0050(14) 0.0128(13) 0.0018(13)
C4 0.059(2) 0.0255(18) 0.062(3) 0.0093(18) 0.045(2) 0.0061(18)
Cu1 0.0474(3) 0.1268(7) 0.0713(4) 0.0597(4) 0.0428(3) 0.0164(4)
C2 0.0263(15) 0.0189(14) 0.0208(14) -0.0026(11) 0.0125(12) 0.0007(12)
C8 0.0255(15) 0.0215(15) 0.0194(14) 0.0042(12) 0.0116(12) 0.0014(12)
C6 0.051(2) 0.0311(18) 0.0341(19) -0.0073(16) 0.0278(17) -0.0101(17)
C13 0.034(2) 0.083(3) 0.064(3) -0.051(3) 0.022(2) -0.006(2)
C9 0.042(2) 0.094(4) 0.084(3) -0.056(3) 0.045(2) -0.037(3)
C12 0.0273(18) 0.065(3) 0.072(3) -0.044(3) 0.023(2) -0.012(2)
C10 0.044(2) 0.083(4) 0.067(3) -0.051(3) 0.038(2) -0.027(2)
O1W 0.104(4) 0.116(5) 0.142(5) 0.019(3) 0.025(4) 0.014(3)
N2 0.0333(16) 0.070(3) 0.047(2) -0.0274(18) 0.0229(15) -0.0040(17)

loop_
_atom_type_symbol
_atom_type_description
_atom_type_scat_dispersion_real
_atom_type_scat_dispersion_imag
_atom_type_scat_source
C C 0.0033 0.0016 'International Tables Vol C Tables 4.2.6.8 and 6.1.1.4'
H H 0.0000 0.0000 'International Tables Vol C Tables 4.2.6.8 and 6.1.1.4'
N N 0.0061 0.0033 'International Tables Vol C Tables 4.2.6.8 and 6.1.1.4'
O O 0.0106 0.0060 'International Tables Vol C Tables 4.2.6.8 and 6.1.1.4'
Cu Cu 0.3201 1.2651 'International Tables Vol C Tables 4.2.6.8 and 6.1.1.4'
Eu Eu -0.1578 3.6682 'International Tables Vol C Tables 4.2.6.8 and 6.1.1.4'

loop_
_geom_angle_atom_site_label_1
_geom_angle_atom_site_label_2
_geom_angle_atom_site_label_3
_geom_angle
_geom_angle_site_symmetry_1
_geom_angle_site_symmetry_3
O5 Eu1 O6 132.32(8) . .
O5 Eu1 O8 70.60(8) . 5_594
O6 Eu1 O8 75.64(8) . 5_594
O5 Eu1 O1 72.73(8) . .
O6 Eu1 O1 143.48(8) . .
O8 Eu1 O1 94.48(8) 5_594 .
O5 Eu1 O3 127.48(8) . .
O6 Eu1 O3 71.10(8) . .
O8 Eu1 O3 74.37(8) 5_594 .
O1 Eu1 O3 72.38(8) . .
O5 Eu1 O4 152.43(7) . .
O6 Eu1 O4 72.54(8) . .
O8 Eu1 O4 135.28(7) 5_594 .
O1 Eu1 O4 92.84(8) . .
O3 Eu1 O4 66.10(7) . .
O5 Eu1 O2 77.71(8) . .
O6 Eu1 O2 136.27(8) . .
O8 Eu1 O2 146.59(7) 5_594 .
O1 Eu1 O2 65.56(7) . .
O3 Eu1 O2 119.81(8) . .
O4 Eu1 O2 74.91(7) . .
O5 Eu1 O7 96.13(9) . .
O6 Eu1 O7 74.62(8) . .
O8 Eu1 O7 122.35(8) 5_594 .
O1 Eu1 O7 136.08(7) . .
O3 Eu1 O7 135.93(8) . .
O4 Eu1 O7 77.85(9) . .
O2 Eu1 O7 70.58(7) . .
O5 Eu1 O8 71.92(8) . .
O6 Eu1 O8 67.02(7) . .
O8 Eu1 O8 74.03(8) 5_594 .
O1 Eu1 O8 144.65(7) . .
O3 Eu1 O8 132.27(7) . .
O4 Eu1 O8 119.09(7) . .
O2 Eu1 O8 106.20(7) . .
O7 Eu1 O8 49.06(7) . .
O5 Eu1 C14 87.69(9) . .
O6 Eu1 C14 64.35(8) . .
O8 Eu1 C14 97.65(9) 5_594 .
O1 Eu1 C14 152.02(8) . .
O3 Eu1 C14 135.27(8) . .
O4 Eu1 C14 96.05(8) . .
O2 Eu1 C14 91.27(8) . .
O7 Eu1 C14 24.71(8) . .
O8 Eu1 C14 25.17(8) . .
O5 Eu1 C1 64.39(8) . .
O6 Eu1 C1 160.87(8) . .
O8 Eu1 C1 107.29(8) 5_594 .
O1 Eu1 C1 20.28(8) . .
O3 Eu1 C1 91.23(8) . .
O4 Eu1 C1 93.96(8) . .
O2 Eu1 C1 47.06(8) . .
O7 Eu1 C1 116.57(8) . .
O8 Eu1 C1 132.11(7) . .
C14 Eu1 C1 132.16(8) . .
O5 Eu1 C2 147.11(8) . .
O6 Eu1 C2 62.26(8) . .
O8 Eu1 C2 89.99(8) 5_594 .
O1 Eu1 C2 83.03(8) . .
O3 Eu1 C2 20.04(7) . .
O4 Eu1 C2 47.35(8) . .
O2 Eu1 C2 112.33(8) . .
O7 Eu1 C2 116.75(8) . .
O8 Eu1 C2 129.14(7) . .
C14 Eu1 C2 121.94(8) . .
C1 Eu1 C2 98.65(8) . .
C2 O4 Eu1 117.40(19) 5_584 .
C1 O1 Eu1 116.86(19) . .
C8 O6 Eu1 139.0(2) . .
C14 O8 Eu1 156.7(2) . 5_594
C14 O8 Eu1 85.19(19) . .
Eu1 O8 Eu1 105.97(8) 5_594 .
C2 O3 Eu1 117.4(2) . .
C8 O5 Eu1 139.2(2) 5_594 .
C1 O2 Eu1 118.5(2) 2_553 .
C6 C5 C4 118.3(3) . .
C6 C5 C8 120.7(3) . .
C4 C5 C8 121.0(3) . .
O1 C1 O2 127.2(3) . 2_553
O1 C1 C1 116.4(3) . 2_553
O2 C1 C1 116.4(3) 2_553 2_553
O1 C1 Eu1 42.85(14) . .
O2 C1 Eu1 157.9(2) 2_553 .
C1 C1 Eu1 78.0(2) 2_553 .
O1 C1 Eu1 168.9(2) . 2_553
O2 C1 Eu1 41.78(15) 2_553 2_553
C1 C1 Eu1 74.6(2) 2_553 2_553
Eu1 C1 Eu1 146.40(10) . 2_553
C14 O7 Eu1 99.1(2) . .
O7 C14 O8 122.5(3) . .
O7 C14 C11 117.9(3) . .
O8 C14 C11 119.5(3) . .
O7 C14 Eu1 56.16(16) . .
O8 C14 Eu1 69.64(17) . .
C11 C14 Eu1 156.3(2) . .
N1 C7 C6 123.1(4) . .
C7 N1 C3 117.3(3) . .
C7 N1 Cu1 120.4(3) . .
C3 N1 Cu1 121.9(3) . .
N1 C3 C4 123.2(4) . .
C12 C11 C10 117.6(3) . .
C12 C11 C14 120.0(3) . .
C10 C11 C14 122.1(3) . .
C5 C4 C3 118.9(4) . .
N2 Cu1 N1 154.20(15) 4_444 .
O3 C2 O4 126.0(3) . 5_584
O3 C2 C2 117.5(3) . 5_584
O4 C2 C2 116.6(3) 5_584 5_584
O3 C2 Eu1 42.53(15) . .
O4 C2 Eu1 162.7(2) 5_584 .
C2 C2 Eu1 76.5(2) 5_584 .
O3 C2 Eu1 162.7(2) . 5_584
O4 C2 Eu1 42.41(14) 5_584 5_584
C2 C2 Eu1 75.8(2) 5_584 5_584
Eu1 C2 Eu1 152.36(10) . 5_584
O6 C8 O5 126.8(3) . 5_594
O6 C8 C5 116.6(3) . .
O5 C8 C5 116.5(3) 5_594 .
C5 C6 C7 119.1(4) . .
N2 C13 C12 123.3(4) . .
N2 C9 C10 122.8(4) . .
C11 C12 C13 119.5(4) . .
C11 C10 C9 119.4(4) . .
C9 N2 C13 117.2(3) . .
C9 N2 Cu1 125.1(3) . 4_454
C13 N2 Cu1 117.7(3) . 4_454

loop_
_geom_bond_atom_site_label_1
_geom_bond_atom_site_label_2
_geom_bond_distance
_geom_bond_site_symmetry_2
Eu1 O5 2.379(2) .
Eu1 O6 2.419(2) .
Eu1 O8 2.442(2) 5_594
Eu1 O1 2.455(2) .
Eu1 O3 2.456(2) .
Eu1 O4 2.458(2) .
Eu1 O2 2.476(2) .
Eu1 O7 2.481(2) .
Eu1 O8 2.775(2) .
Eu1 C14 2.950(3) .
Eu1 C1 3.220(3) .
Eu1 C2 3.225(3) .
O4 C2 1.258(4) 5_584
O1 C1 1.251(4) .
O6 C8 1.251(4) .
O8 C14 1.259(4) .
O8 Eu1 2.442(2) 5_594
O3 C2 1.245(4) .
O5 C8 1.257(4) 5_594
O2 C1 1.256(4) 2_553
C5 C6 1.373(5) .
C5 C4 1.376(5) .
C5 C8 1.508(4) .
C1 O2 1.256(4) 2_553
C1 C1 1.533(6) 2_553
C1 Eu1 3.267(3) 2_553
O7 C14 1.249(4) .
C14 C11 1.517(4) .
C7 N1 1.324(5) .
C7 C6 1.385(5) .
N1 C3 1.337(6) .
N1 Cu1 1.914(3) .
C3 C4 1.378(5) .
C11 C12 1.366(5) .
C11 C10 1.368(5) .
Cu1 N2 1.911(3) 4_444
C2 O4 1.258(4) 5_584
C2 C2 1.543(6) 5_584
C2 Eu1 3.235(3) 5_584
C8 O5 1.257(4) 5_594
C13 N2 1.323(5) .
C13 C12 1.375(5) .
C9 N2 1.323(5) .
C9 C10 1.385(5) .
N2 Cu1 1.911(3) 4_454
